data_7700038
loop_
_publ_author_name
'Han, Shujuan'
'Li, Hao'
'Yang, Zhihua'
'Yu, H. H.'
'Pan, Shilie'

_publ_section_title
;
 Three new phosphates,
 Cs<sub>8</sub>Pb<sub>4</sub>(P<sub>2</sub>O<sub>7</sub>)<sub>4</sub>,
 CsLi<sub>7</sub>(P<sub>2</sub>O<sub>7</sub>)<sub>2</sub> and
 LiCa(PO<sub>3</sub>)<sub>3</sub>: structural comparison, characterization
 and theoretical calculation.
;
_journal_issue 24
_journal_name_full 'Dalton transactions (Cambridge, England : 2003)'
_journal_page_first 8948
_journal_page_last 8954
_journal_paper_doi 10.1039/c9dt01739a
_journal_volume 48
_journal_year 2019
_chemical_formula_sum 'Ca Li O9 P3'
_chemical_formula_weight 283.93
_space_group_IT_number 2
_space_group_name_Hall '-P 1'
_space_group_name_H-M_alt 'P -1'
_symmetry_cell_setting triclinic
_symmetry_space_group_name_Hall '-P 1'
_symmetry_space_group_name_H-M 'P -1'
_atom_sites_solution_primary direct
_atom_sites_solution_secondary difmap
_audit_creation_method SHELXL-97
_cell_angle_alpha 83.839(3)
_cell_angle_beta 80.595(3)
_cell_angle_gamma 81.797(3)
_cell_formula_units_Z 2
_cell_length_a 6.6726(19)
_cell_length_b 6.9181(19)
_cell_length_c 7.334(2)
_cell_measurement_reflns_used 1143
_cell_measurement_temperature 296(2)
_cell_measurement_theta_max 27.55
_cell_measurement_theta_min 2.99
_cell_volume 329.36(16)
_computing_cell_refinement 'Bruker SMART'
_computing_data_collection 'Bruker SMART'
_computing_data_reduction 'Bruker SAINT'
_computing_molecular_graphics 'Bruker SHELXTL'
_computing_publication_material 'Bruker SHELXTL'
_computing_structure_refinement 'SHELXL-97 (Sheldrick, 1997)'
_computing_structure_solution 'SHELXS-97 (Sheldrick, 1990)'
_diffrn_ambient_temperature 296(2)
_diffrn_measured_fraction_theta_full 0.974
_diffrn_measured_fraction_theta_max 0.963
_diffrn_measurement_device_type 'CCD area detector'
_diffrn_measurement_method 'phi and omega scans'
_diffrn_radiation_monochromator graphite
_diffrn_radiation_source 'fine-focus sealed tube'
_diffrn_radiation_type MoK\a
_diffrn_radiation_wavelength 0.71073
_diffrn_reflns_av_R_equivalents 0.0148
_diffrn_reflns_av_sigmaI/netI 0.0278
_diffrn_reflns_limit_h_max 8
_diffrn_reflns_limit_h_min -6
_diffrn_reflns_limit_k_max 9
_diffrn_reflns_limit_k_min -8
_diffrn_reflns_limit_l_max 8
_diffrn_reflns_limit_l_min -9
_diffrn_reflns_number 2036
_diffrn_reflns_theta_full 26.00
_diffrn_reflns_theta_max 27.55
_diffrn_reflns_theta_min 2.83
_exptl_absorpt_coefficient_mu 1.709
_exptl_absorpt_correction_T_max 1.0000
_exptl_absorpt_correction_T_min 0.8454
_exptl_absorpt_correction_type numerical
_exptl_absorpt_process_details face-indexed
_exptl_crystal_density_diffrn 2.863
_exptl_crystal_density_method 'not measured'
_exptl_crystal_description block
_exptl_crystal_F_000 280
_refine_diff_density_max 0.417
_refine_diff_density_min -0.501
_refine_diff_density_rms 0.104
_refine_ls_extinction_method none
_refine_ls_goodness_of_fit_ref 1.140
_refine_ls_matrix_type full
_refine_ls_number_parameters 127
_refine_ls_number_reflns 1474
_refine_ls_number_restraints 0
_refine_ls_restrained_S_all 1.140
_refine_ls_R_factor_all 0.0320
_refine_ls_R_factor_gt 0.0274
_refine_ls_shift/su_max 0.000
_refine_ls_shift/su_mean 0.000
_refine_ls_structure_factor_coef Fsqd
_refine_ls_weighting_details 'calc w=1/[\s^2^(Fo^2^)+(0.0355P)^2^+0.4382P] where P=(Fo^2^+2Fc^2^)/3'
_refine_ls_weighting_scheme calc
_refine_ls_wR_factor_gt 0.0758
_refine_ls_wR_factor_ref 0.0783
_reflns_number_gt 1318
_reflns_number_total 1474
_reflns_threshold_expression >2sigma(I)
_cod_data_source_file c9dt01739a3.cif
_cod_data_source_block u
_cod_depositor_comments
;
The following automatic conversions were performed:

'_symmetry_cell_setting' value 'Triclinic' changed to 'triclinic'
according to
/home/data/users/saulius/crontab/automatic-downloads/rss-feeds/RSC/lib/dictionaries/cif_core.dic
dictionary named 'cif_core.dic' version 2.4.2 from 2011-04-26.

'_exptl_absorpt_correction_type' value 'Numerical' changed to
'numerical' according to
/home/data/users/saulius/crontab/automatic-downloads/rss-feeds/RSC/lib/dictionaries/cif_core.dic
dictionary named 'cif_core.dic' version 2.4.2 from 2011-04-26.

Automatic conversion script
Id: cif_fix_values 4973 2017-02-22 13:04:09Z antanas 

 Adding full bibliography for 7700038--7700040.cif.
;
_cod_original_cell_volume 329.33(16)
_cod_original_sg_symbol_H-M P-1
_cod_database_code 7700038

loop_
_symmetry_equiv_pos_as_xyz
'x, y, z'
'-x, -y, -z'

loop_
_atom_site_label
_atom_site_type_symbol
_atom_site_fract_x
_atom_site_fract_y
_atom_site_fract_z
_atom_site_U_iso_or_equiv
_atom_site_adp_type
_atom_site_occupancy
_atom_site_symmetry_multiplicity
_atom_site_calc_flag
Ca1 Ca 0.98267(8) 0.77710(8) 0.85492(7) 0.01146(15) Uani 1 1 d
Li1 Li 0.5364(8) 0.1621(8) 0.1689(8) 0.0232(11) Uani 1 1 d
P1 P 0.84949(10) 0.29361(10) 0.76843(9) 0.00911(16) Uani 1 1 d
P2 P 0.40200(10) 0.38332(10) 0.78490(9) 0.00918(16) Uani 1 1 d
P3 P 0.22017(10) 0.15350(10) 0.54996(9) 0.00936(16) Uani 1 1 d
O1 O 0.9351(3) 0.4561(3) 0.8312(3) 0.0170(4) Uani 1 1 d
O2 O 0.9799(3) 0.2368(3) 0.5737(3) 0.0118(4) Uani 1 1 d
O3 O 0.8440(3) 0.1183(3) 0.9062(3) 0.0135(4) Uani 1 1 d
O4 O 0.6394(3) 0.3605(3) 0.7001(3) 0.0155(4) Uani 1 1 d
O5 O 0.3353(3) 0.5937(3) 0.8074(3) 0.0146(4) Uani 1 1 d
O6 O 0.3631(3) 0.2362(3) 0.9459(3) 0.0131(4) Uani 1 1 d
O7 O 0.3205(3) 0.3277(3) 0.6073(3) 0.0122(4) Uani 1 1 d
O8 O 0.2472(3) -0.0233(3) 0.6811(3) 0.0143(4) Uani 1 1 d
O9 O 0.2778(3) 0.1416(3) 0.3471(3) 0.0138(4) Uani 1 1 d

loop_
_atom_site_aniso_label
_atom_site_aniso_U_11
_atom_site_aniso_U_22
_atom_site_aniso_U_33
_atom_site_aniso_U_23
_atom_site_aniso_U_13
_atom_site_aniso_U_12
Ca1 0.0120(3) 0.0111(3) 0.0122(3) -0.0013(2) -0.0034(2) -0.0023(2)
Li1 0.017(2) 0.029(3) 0.023(3) 0.007(2) -0.003(2) -0.007(2)
P1 0.0082(3) 0.0103(3) 0.0092(3) -0.0008(3) -0.0021(2) -0.0015(2)
P2 0.0089(3) 0.0106(3) 0.0085(3) -0.0005(2) -0.0019(2) -0.0022(2)
P3 0.0098(3) 0.0111(3) 0.0077(3) -0.0009(2) -0.0019(2) -0.0021(2)
O1 0.0168(10) 0.0172(10) 0.0187(10) -0.0072(8) 0.0006(8) -0.0069(8)
O2 0.0106(9) 0.0157(9) 0.0100(9) -0.0014(7) -0.0034(7) -0.0022(7)
O3 0.0176(10) 0.0116(9) 0.0117(9) 0.0002(7) -0.0044(7) -0.0010(7)
O4 0.0081(9) 0.0235(11) 0.0135(10) 0.0038(8) -0.0020(7) -0.0011(8)
O5 0.0155(10) 0.0119(9) 0.0165(10) -0.0028(8) -0.0014(8) -0.0019(8)
O6 0.0131(9) 0.0153(10) 0.0104(9) 0.0017(8) -0.0013(7) -0.0032(8)
O7 0.0157(9) 0.0135(9) 0.0094(9) 0.0000(7) -0.0043(7) -0.0066(7)
O8 0.0168(10) 0.0131(9) 0.0135(10) 0.0013(8) -0.0048(8) -0.0024(8)
O9 0.0135(9) 0.0193(10) 0.0088(9) -0.0021(8) -0.0004(7) -0.0034(8)

loop_
_atom_type_symbol
_atom_type_description
_atom_type_scat_dispersion_real
_atom_type_scat_dispersion_imag
_atom_type_scat_source
Li Li -0.0003 0.0001 'International Tables Vol C Tables 4.2.6.8 and 6.1.1.4'
O O 0.0106 0.0060 'International Tables Vol C Tables 4.2.6.8 and 6.1.1.4'
P P 0.1023 0.0942 'International Tables Vol C Tables 4.2.6.8 and 6.1.1.4'
Ca Ca 0.2262 0.3064 'International Tables Vol C Tables 4.2.6.8 and 6.1.1.4'

loop_
_geom_angle_atom_site_label_1
_geom_angle_atom_site_label_2
_geom_angle_atom_site_label_3
_geom_angle
_geom_angle_site_symmetry_1
_geom_angle_site_symmetry_3
O1 Ca1 O9 84.35(7) . 2_666
O1 Ca1 O3 150.64(7) . 1_565
O9 Ca1 O3 75.60(7) 2_666 1_565
O1 Ca1 O3 124.39(7) . 2_767
O9 Ca1 O3 147.58(7) 2_666 2_767
O3 Ca1 O3 72.05(7) 1_565 2_767
O1 Ca1 O8 130.21(7) . 1_665
O9 Ca1 O8 99.14(7) 2_666 1_665
O3 Ca1 O8 74.93(7) 1_565 1_665
O3 Ca1 O8 74.56(7) 2_767 1_665
O1 Ca1 O5 74.96(7) . 1_655
O9 Ca1 O5 132.08(7) 2_666 1_655
O3 Ca1 O5 134.35(7) 1_565 1_655
O3 Ca1 O5 75.28(7) 2_767 1_655
O8 Ca1 O5 66.16(7) 1_665 1_655
O1 Ca1 O6 79.57(7) . 2_667
O9 Ca1 O6 72.23(7) 2_666 2_667
O3 Ca1 O6 74.05(7) 1_565 2_667
O3 Ca1 O6 96.60(7) 2_767 2_667
O8 Ca1 O6 148.97(7) 1_665 2_667
O5 Ca1 O6 141.38(7) 1_655 2_667
O1 Ca1 O1 69.29(8) . 2_767
O9 Ca1 O1 141.27(7) 2_666 2_767
O3 Ca1 O1 114.96(7) 1_565 2_767
O3 Ca1 O1 56.42(6) 2_767 2_767
O8 Ca1 O1 119.49(6) 1_665 2_767
O5 Ca1 O1 68.71(7) 1_655 2_767
O6 Ca1 O1 75.38(6) 2_667 2_767
O1 Ca1 P1 97.22(6) . 2_767
O9 Ca1 P1 155.97(5) 2_666 2_767
O3 Ca1 P1 92.85(5) 1_565 2_767
O3 Ca1 P1 28.14(5) 2_767 2_767
O8 Ca1 P1 98.01(5) 1_665 2_767
O5 Ca1 P1 70.73(5) 1_655 2_767
O6 Ca1 P1 84.43(5) 2_667 2_767
O1 Ca1 P1 28.33(4) 2_767 2_767
O1 Ca1 O2 77.93(6) . 2_766
O9 Ca1 O2 50.12(6) 2_666 2_766
O3 Ca1 O2 103.98(6) 1_565 2_766
O3 Ca1 O2 141.78(6) 2_767 2_766
O8 Ca1 O2 67.92(6) 1_665 2_766
O5 Ca1 O2 83.10(6) 1_655 2_766
O6 Ca1 O2 119.34(6) 2_667 2_766
O1 Ca1 O2 141.00(6) 2_767 2_766
P1 Ca1 O2 153.70(4) 2_767 2_766
O1 Ca1 Li1 113.39(12) . 2_766
O9 Ca1 Li1 136.12(11) 2_666 2_766
O3 Ca1 Li1 95.87(12) 1_565 2_766
O3 Ca1 Li1 51.21(11) 2_767 2_766
O8 Ca1 Li1 38.31(11) 1_665 2_766
O5 Ca1 Li1 38.47(11) 1_655 2_766
O6 Ca1 Li1 147.57(11) 2_667 2_766
O1 Ca1 Li1 81.69(11) 2_767 2_766
P1 Ca1 Li1 65.02(10) 2_767 2_766
O2 Ca1 Li1 92.88(11) 2_766 2_766
O1 Ca1 P3 81.45(6) . 2_666
O9 Ca1 P3 22.08(5) 2_666 2_666
O3 Ca1 P3 87.38(5) 1_565 2_666
O3 Ca1 P3 153.60(5) 2_767 2_666
O8 Ca1 P3 84.40(5) 1_665 2_666
O5 Ca1 P3 110.77(5) 1_655 2_666
O6 Ca1 P3 93.30(5) 2_667 2_666
O1 Ca1 P3 149.97(5) 2_767 2_666
P1 Ca1 P3 177.56(2) 2_767 2_666
O2 Ca1 P3 28.06(4) 2_766 2_666
Li1 Ca1 P3 117.38(10) 2_766 2_666
O9 Li1 O8 102.3(3) . 2_656
O9 Li1 O5 112.5(3) . 2_666
O8 Li1 O5 84.3(2) 2_656 2_666
O9 Li1 O6 90.1(2) . 1_554
O8 Li1 O6 160.0(3) 2_656 1_554
O5 Li1 O6 105.7(3) 2_666 1_554
O9 Li1 O3 166.1(3) . 1_554
O8 Li1 O3 80.47(19) 2_656 1_554
O5 Li1 O3 81.22(19) 2_666 1_554
O6 Li1 O3 83.9(2) 1_554 1_554
O9 Li1 Ca1 142.7(2) . 2_766
O8 Li1 Ca1 49.72(13) 2_656 2_766
O5 Li1 Ca1 49.80(12) 2_666 2_766
O6 Li1 Ca1 124.5(2) 1_554 2_766
O3 Li1 Ca1 48.20(10) 1_554 2_766
O9 Li1 Ca1 43.40(12) . 2_666
O8 Li1 Ca1 143.4(2) 2_656 2_666
O5 Li1 Ca1 117.2(2) 2_666 2_666
O6 Li1 Ca1 46.68(12) 1_554 2_666
O3 Li1 Ca1 129.4(2) 1_554 2_666
Ca1 Li1 Ca1 165.07(19) 2_766 2_666
O1 P1 O3 113.24(12) . .
O1 P1 O4 112.71(12) . .
O3 P1 O4 112.46(11) . .
O1 P1 O2 108.58(11) . .
O3 P1 O2 110.83(11) . .
O4 P1 O2 97.92(10) . .
O1 P1 Ca1 62.08(9) . 2_767
O3 P1 Ca1 51.29(8) . 2_767
O4 P1 Ca1 137.42(8) . 2_767
O2 P1 Ca1 124.32(8) . 2_767
O5 P2 O6 119.59(12) . .
O5 P2 O7 108.60(11) . .
O6 P2 O7 111.47(11) . .
O5 P2 O4 107.52(11) . .
O6 P2 O4 110.42(11) . .
O7 P2 O4 96.77(11) . .
O8 P3 O9 120.84(12) . .
O8 P3 O7 111.19(11) . .
O9 P3 O7 108.42(11) . .
O8 P3 O2 108.12(11) . 1_455
O9 P3 O2 103.66(11) . 1_455
O7 P3 O2 102.88(10) . 1_455
O8 P3 Ca1 130.61(8) . 2_666
O9 P3 Ca1 38.08(8) . 2_666
O7 P3 Ca1 118.00(7) . 2_666
O2 P3 Ca1 65.65(7) 1_455 2_666
P1 O1 Ca1 157.47(14) . .
P1 O1 Ca1 89.59(10) . 2_767
Ca1 O1 Ca1 110.71(8) . 2_767
P1 O2 P3 122.94(12) . 1_655
P1 O2 Ca1 150.62(10) . 2_766
P3 O2 Ca1 86.29(8) 1_655 2_766
P1 O3 Ca1 127.86(11) . 1_545
P1 O3 Ca1 100.57(10) . 2_767
Ca1 O3 Ca1 107.95(7) 1_545 2_767
P1 O3 Li1 111.92(16) . 1_556
Ca1 O3 Li1 115.11(15) 1_545 1_556
Ca1 O3 Li1 80.60(13) 2_767 1_556
P1 O4 P2 138.30(14) . .
P2 O5 Li1 138.2(2) . 2_666
P2 O5 Ca1 129.92(11) . 1_455
Li1 O5 Ca1 91.73(17) 2_666 1_455
P2 O6 Li1 127.11(18) . 1_556
P2 O6 Ca1 123.50(11) . 2_667
Li1 O6 Ca1 95.49(16) 1_556 2_667
P3 O7 P2 137.87(13) . .
P3 O8 Li1 138.0(2) . 2_656
P3 O8 Ca1 128.84(11) . 1_445
Li1 O8 Ca1 91.97(17) 2_656 1_445
P3 O9 Li1 134.29(19) . .
P3 O9 Ca1 119.84(11) . 2_666
Li1 O9 Ca1 102.20(17) . 2_666

loop_
_geom_bond_atom_site_label_1
_geom_bond_atom_site_label_2
_geom_bond_distance
_geom_bond_site_symmetry_2
Ca1 O1 2.316(2) .
Ca1 O9 2.432(2) 2_666
Ca1 O3 2.454(2) 1_565
Ca1 O3 2.471(2) 2_767
Ca1 O8 2.496(2) 1_665
Ca1 O5 2.499(2) 1_655
Ca1 O6 2.529(2) 2_667
Ca1 O1 2.750(2) 2_767
Ca1 P1 3.1125(11) 2_767
Ca1 O2 3.123(2) 2_766
Ca1 Li1 3.270(5) 2_766
Ca1 P3 3.4206(12) 2_666
Li1 O9 2.000(6) .
Li1 O8 2.028(6) 2_656
Li1 O5 2.035(6) 2_666
Li1 O6 2.132(6) 1_554
Li1 O3 2.583(6) 1_554
Li1 Ca1 3.270(5) 2_766
Li1 Ca1 3.460(5) 2_666
P1 O1 1.477(2) .
P1 O3 1.493(2) .
P1 O4 1.557(2) .
P1 O2 1.603(2) .
P1 Ca1 3.1125(11) 2_767
P2 O5 1.478(2) .
P2 O6 1.488(2) .
P2 O7 1.5933(19) .
P2 O4 1.596(2) .
P3 O8 1.481(2) .
P3 O9 1.482(2) .
P3 O7 1.5838(19) .
P3 O2 1.612(2) 1_455
P3 Ca1 3.4206(12) 2_666
O1 Ca1 2.750(2) 2_767
O2 P3 1.612(2) 1_655
O2 Ca1 3.123(2) 2_766
O3 Ca1 2.454(2) 1_545
O3 Ca1 2.471(2) 2_767
O3 Li1 2.583(6) 1_556
O5 Li1 2.035(6) 2_666
O5 Ca1 2.499(2) 1_455
O6 Li1 2.132(6) 1_556
O6 Ca1 2.529(2) 2_667
O8 Li1 2.028(6) 2_656
O8 Ca1 2.496(2) 1_445
O9 Ca1 2.432(2) 2_666

loop_
_geom_torsion_atom_site_label_1
_geom_torsion_atom_site_label_2
_geom_torsion_atom_site_label_3
_geom_torsion_atom_site_label_4
_geom_torsion
_geom_torsion_site_symmetry_1
_geom_torsion_site_symmetry_4
O3 P1 O1 Ca1 -151.0(3) . .
O4 P1 O1 Ca1 -22.0(4) . .
O2 P1 O1 Ca1 85.4(3) . .
Ca1 P1 O1 Ca1 -154.9(4) 2_767 .
O3 P1 O1 Ca1 3.88(12) . 2_767
O4 P1 O1 Ca1 132.96(9) . 2_767
O2 P1 O1 Ca1 -119.67(9) . 2_767
O9 Ca1 O1 P1 2.0(3) 2_666 .
O3 Ca1 O1 P1 48.7(4) 1_565 .
O3 Ca1 O1 P1 165.8(3) 2_767 .
O8 Ca1 O1 P1 -95.3(3) 1_665 .
O5 Ca1 O1 P1 -134.4(3) 1_655 .
O6 Ca1 O1 P1 74.9(3) 2_667 .
O1 Ca1 O1 P1 153.1(4) 2_767 .
P1 Ca1 O1 P1 157.8(3) 2_767 .
O2 Ca1 O1 P1 -48.4(3) 2_766 .
Li1 Ca1 O1 P1 -136.3(3) 2_766 .
P3 Ca1 O1 P1 -20.1(3) 2_666 .
O9 Ca1 O1 Ca1 -151.10(8) 2_666 2_767
O3 Ca1 O1 Ca1 -104.37(14) 1_565 2_767
O3 Ca1 O1 Ca1 12.71(11) 2_767 2_767
O8 Ca1 O1 Ca1 111.69(9) 1_665 2_767
O5 Ca1 O1 Ca1 72.52(8) 1_655 2_767
O6 Ca1 O1 Ca1 -78.18(8) 2_667 2_767
O1 Ca1 O1 Ca1 0.0 2_767 2_767
P1 Ca1 O1 Ca1 4.76(7) 2_767 2_767
O2 Ca1 O1 Ca1 158.52(8) 2_766 2_767
Li1 Ca1 O1 Ca1 70.62(13) 2_766 2_767
P3 Ca1 O1 Ca1 -173.17(7) 2_666 2_767
O1 P1 O2 P3 62.80(17) . 1_655
O3 P1 O2 P3 -62.19(17) . 1_655
O4 P1 O2 P3 -179.94(14) . 1_655
Ca1 P1 O2 P3 -5.58(18) 2_767 1_655
O1 P1 O2 Ca1 -110.7(2) . 2_766
O3 P1 O2 Ca1 124.3(2) . 2_766
O4 P1 O2 Ca1 6.6(2) . 2_766
Ca1 P1 O2 Ca1 -179.05(15) 2_767 2_766
O1 P1 O3 Ca1 -127.23(13) . 1_545
O4 P1 O3 Ca1 103.56(14) . 1_545
O2 P1 O3 Ca1 -4.92(17) . 1_545
Ca1 P1 O3 Ca1 -122.83(16) 2_767 1_545
O1 P1 O3 Ca1 -4.39(14) . 2_767
O4 P1 O3 Ca1 -133.61(10) . 2_767
O2 P1 O3 Ca1 117.92(9) . 2_767
O1 P1 O3 Li1 79.63(18) . 1_556
O4 P1 O3 Li1 -49.58(18) . 1_556
O2 P1 O3 Li1 -158.06(16) . 1_556
Ca1 P1 O3 Li1 84.03(16) 2_767 1_556
O1 P1 O4 P2 -89.3(2) . .
O3 P1 O4 P2 40.2(2) . .
O2 P1 O4 P2 156.7(2) . .
Ca1 P1 O4 P2 -16.4(3) 2_767 .
O5 P2 O4 P1 102.1(2) . .
O6 P2 O4 P1 -30.0(2) . .
O7 P2 O4 P1 -145.9(2) . .
O6 P2 O5 Li1 105.0(3) . 2_666
O7 P2 O5 Li1 -125.5(3) . 2_666
O4 P2 O5 Li1 -21.8(3) . 2_666
O6 P2 O5 Ca1 -69.77(17) . 1_455
O7 P2 O5 Ca1 59.67(17) . 1_455
O4 P2 O5 Ca1 163.37(13) . 1_455
O5 P2 O6 Li1 -80.0(3) . 1_556
O7 P2 O6 Li1 151.9(2) . 1_556
O4 P2 O6 Li1 45.5(3) . 1_556
O5 P2 O6 Ca1 50.12(16) . 2_667
O7 P2 O6 Ca1 -78.01(14) . 2_667
O4 P2 O6 Ca1 175.63(11) . 2_667
O8 P3 O7 P2 -15.9(2) . .
O9 P3 O7 P2 -151.03(19) . .
O2 P3 O7 P2 99.6(2) 1_455 .
Ca1 P3 O7 P2 168.66(15) 2_666 .
O5 P2 O7 P3 -138.10(19) . .
O6 P2 O7 P3 -4.3(2) . .
O4 P2 O7 P3 110.8(2) . .
O9 P3 O8 Li1 92.2(3) . 2_656
O7 P3 O8 Li1 -36.6(3) . 2_656
O2 P3 O8 Li1 -148.8(3) 1_455 2_656
Ca1 P3 O8 Li1 138.1(3) 2_666 2_656
O9 P3 O8 Ca1 -104.23(15) . 1_445
O7 P3 O8 Ca1 127.01(13) . 1_445
O2 P3 O8 Ca1 14.77(17) 1_455 1_445
Ca1 P3 O8 Ca1 -58.31(18) 2_666 1_445
O8 P3 O9 Li1 -88.0(3) . .
O7 P3 O9 Li1 42.0(3) . .
O2 P3 O9 Li1 150.8(3) 1_455 .
Ca1 P3 O9 Li1 154.1(3) 2_666 .
O8 P3 O9 Ca1 117.85(13) . 2_666
O7 P3 O9 Ca1 -112.17(12) . 2_666
O2 P3 O9 Ca1 -3.34(14) 1_455 2_666
O8 Li1 O9 P3 38.0(4) 2_656 .
O5 Li1 O9 P3 -50.9(4) 2_666 .
O6 Li1 O9 P3 -157.91(18) 1_554 .
O3 Li1 O9 P3 138.1(10) 1_554 .
Ca1 Li1 O9 P3 1.6(6) 2_766 .
Ca1 Li1 O9 P3 -157.2(3) 2_666 .
O8 Li1 O9 Ca1 -164.80(19) 2_656 2_666
O5 Li1 O9 Ca1 106.4(2) 2_666 2_666
O6 Li1 O9 Ca1 -0.7(2) 1_554 2_666
O3 Li1 O9 Ca1 -64.6(12) 1_554 2_666
Ca1 Li1 O9 Ca1 158.8(4) 2_766 2_666
